data_1525279
loop_
_publ_author_name
'Siebert, G.'
'Hoppe, R.'

_publ_section_title
;
 Ternaere Fluoride mit vierwertigem Chrom: M(II) Cr F6 mit M(II)= Ba, Sr,
 Ca, Mg, Zn, Cd, Hg, Ni
;
_journal_name_full 'Zeitschrift fuer Anorganische und Allgemeine Chemie'
_journal_page_first 126
_journal_page_last 136
_journal_volume 391
_journal_year 1972
_chemical_formula_sum 'Cr F6 Sr'
_chemical_name_systematic 'Sr Cr F6'
_space_group_IT_number 166
_symmetry_space_group_name_Hall '-R 3 2"'
_symmetry_space_group_name_H-M 'R -3 m :H'
_cell_angle_alpha 90
_cell_angle_beta 90
_cell_angle_gamma 120
_cell_formula_units_Z 3
_cell_length_a 7.109
_cell_length_b 7.109
_cell_length_c 6.863
_cell_volume 300.374
_citation_journal_id_ASTM ZAACAB
_cod_data_source_file Siebert_ZAACAB_1972_1876.cif
_cod_data_source_block Cr1F6Sr1
_cod_original_cell_volume 300.3735
_cod_original_formula_sum 'Cr1 F6 Sr1'
_cod_database_code 1525279

loop_
_symmetry_equiv_pos_as_xyz
x,y,z
-y,x-y,z
-x+y,-x,z
y,x,-z
-x,-x+y,-z
x-y,-y,-z
-x,-y,-z
y,-x+y,-z
x-y,x,-z
-y,-x,z
x,x-y,z
-x+y,y,z
x+2/3,y+1/3,z+1/3
-y+2/3,x-y+1/3,z+1/3
-x+y+2/3,-x+1/3,z+1/3
y+2/3,x+1/3,-z+1/3
-x+2/3,-x+y+1/3,-z+1/3
x-y+2/3,-y+1/3,-z+1/3
-x+2/3,-y+1/3,-z+1/3
y+2/3,-x+y+1/3,-z+1/3
x-y+2/3,x+1/3,-z+1/3
-y+2/3,-x+1/3,z+1/3
x+2/3,x-y+1/3,z+1/3
-x+y+2/3,y+1/3,z+1/3
x+1/3,y+2/3,z+2/3
-y+1/3,x-y+2/3,z+2/3
-x+y+1/3,-x+2/3,z+2/3
y+1/3,x+2/3,-z+2/3
-x+1/3,-x+y+2/3,-z+2/3
x-y+1/3,-y+2/3,-z+2/3
-x+1/3,-y+2/3,-z+2/3
y+1/3,-x+y+2/3,-z+2/3
x-y+1/3,x+2/3,-z+2/3
-y+1/3,-x+2/3,z+2/3
x+1/3,x-y+2/3,z+2/3
-x+y+1/3,y+2/3,z+2/3

loop_
_atom_site_label
_atom_site_type_symbol
_atom_site_fract_x
_atom_site_fract_y
_atom_site_fract_z
_atom_site_occupancy
_atom_site_U_iso_or_equiv
Sr1 Sr+2 0 0 0.5 1 0.0
F1 F-1 0.125 0.875 0.138 1 0.0
Cr1 Cr+4 0 0 0 1 0.0
